data_7111333
loop_
_publ_author_name
'Spijksma, Gerald I.'
'Bouwmeester, Henny J. M.'
'Blank, Dave H. A.'
'Kessler, Vadim G.'

_publ_section_title
;
 Stabilization and destabilization of zirconium propoxide precursors by
 acetylacetoneElectronic supplementary information (ESI) available:
 summary of 1H NMR spectra and CIF files for compounds 1 and 2. See
 http://www.rsc.org/suppdata/cc/b4/b406012a/
;
_journal_issue 16
_journal_name_full 'Chemical Communications'
_journal_page_first 1874
_journal_page_last 1875
_journal_paper_doi 10.1039/b406012a
_journal_year 2004
_chemical_formula_sum 'C28 H56 O10 Zr2'
_chemical_formula_weight 735.17
_chemical_name_systematic
;
?
;
_space_group_IT_number 2
_symmetry_cell_setting triclinic
_symmetry_space_group_name_Hall '-P 1'
_symmetry_space_group_name_H-M 'P -1'
_atom_sites_solution_hydrogens geom
_atom_sites_solution_primary direct
_atom_sites_solution_secondary difmap
_audit_creation_method SHELXL-97
_cell_angle_alpha 87.74(4)
_cell_angle_beta 67.16(3)
_cell_angle_gamma 64.75(5)
_cell_formula_units_Z 1
_cell_length_a 10.004(16)
_cell_length_b 10.686(14)
_cell_length_c 12.27(2)
_cell_measurement_reflns_used 998(I>10sigma(I))
_cell_measurement_temperature 295(2)
_cell_measurement_theta_max 27.55
_cell_measurement_theta_min 1.82
_cell_volume 1081(3)
_computing_cell_refinement 'Bruker SAINTPLUS'
_computing_data_collection 'Bruker SMART'
_computing_data_reduction 'Bruker SAINTPLUS'
_computing_molecular_graphics 'Bruker SHELXTL-NT'
_computing_publication_material 'Bruker SHELXTL-NT'
_computing_structure_refinement 'SHELXL-97 (Sheldrick, 1997)'
_computing_structure_solution 'SHELXS-97 (Sheldrick, 1990)'
_diffrn_ambient_temperature 295(2)
_diffrn_measured_fraction_theta_full 0.824
_diffrn_measured_fraction_theta_max 0.824
_diffrn_measurement_device_type 'Bruker SMART CCD 1k'
_diffrn_measurement_method 'Bruker SMART'
_diffrn_radiation_monochromator graphite
_diffrn_radiation_source 'fine-focus sealed tube'
_diffrn_radiation_type MoK\a
_diffrn_radiation_wavelength 0.71073
_diffrn_reflns_av_R_equivalents 0.0222
_diffrn_reflns_av_sigmaI/netI 0.0821
_diffrn_reflns_limit_h_max 11
_diffrn_reflns_limit_h_min -12
_diffrn_reflns_limit_k_max 13
_diffrn_reflns_limit_k_min -13
_diffrn_reflns_limit_l_max 15
_diffrn_reflns_limit_l_min -13
_diffrn_reflns_number 5584
_diffrn_reflns_theta_full 27.55
_diffrn_reflns_theta_max 27.55
_diffrn_reflns_theta_min 1.82
_exptl_absorpt_coefficient_mu 0.520
_exptl_absorpt_correction_T_max 0.9261
_exptl_absorpt_correction_T_min 0.7810
_exptl_absorpt_correction_type empirical
_exptl_absorpt_process_details 'Bruker SADABS'
_exptl_crystal_colour colorless
_exptl_crystal_density_diffrn 1.129
_exptl_crystal_density_meas ?
_exptl_crystal_density_method 'not measured'
_exptl_crystal_description block
_exptl_crystal_F_000 384
_exptl_crystal_size_max 0.50
_exptl_crystal_size_mid 0.30
_exptl_crystal_size_min 0.15
_refine_diff_density_max 0.547
_refine_diff_density_min -0.621
_refine_diff_density_rms 0.059
_refine_ls_extinction_method none
_refine_ls_goodness_of_fit_ref 0.879
_refine_ls_hydrogen_treatment mixed
_refine_ls_matrix_type full
_refine_ls_number_parameters 181
_refine_ls_number_reflns 4123
_refine_ls_number_restraints 0
_refine_ls_restrained_S_all 0.879
_refine_ls_R_factor_all 0.1045
_refine_ls_R_factor_gt 0.0469
_refine_ls_shift/su_max 0.000
_refine_ls_shift/su_mean 0.000
_refine_ls_structure_factor_coef Fsqd
_refine_ls_weighting_details 'calc w=1/[\s^2^(Fo^2^)+(0.0589P)^2^+0.0000P] where P=(Fo^2^+2Fc^2^)/3'
_refine_ls_weighting_scheme calc
_refine_ls_wR_factor_gt 0.1018
_refine_ls_wR_factor_ref 0.1170
_reflns_number_gt 2261
_reflns_number_total 4123
_reflns_threshold_expression >2sigma(I)
_cod_data_source_file b406012asup1.cif
_cod_data_source_block zrac1m
_cod_depositor_comments
;
The following automatic conversions were performed:

'_symmetry_cell_setting' value 'Triclinic' changed to 'triclinic'
according to /home/saulius/struct/CIF-dictionaries/cif_core.dic
dictionary named 'cif_core.dic' version 2.4.2 from
2011-04-26.

'_exptl_absorpt_correction_type' value 'Empirical'
changed to 'empirical' according to
/home/saulius/struct/CIF-dictionaries/cif_core.dic dictionary named
'cif_core.dic' version 2.4.2 from 2011-04-26.

Automatic conversion script
Id: cif_fix_values 1891 2012-01-12 08:04:46Z andrius 

The following automatic conversions were performed:

'_exptl_crystal_density_meas' value 'not measured' was changed to '?'
- the value is perceived as not measured.

Automatic conversion script
Id: cif_fix_values 3008 2015-01-20 13:52:24Z robertas 
;
_cod_original_sg_symbol_H-M P-1
_cod_database_code 7111333

loop_
_symmetry_equiv_pos_as_xyz
'x, y, z'
'-x, -y, -z'

loop_
_atom_site_label
_atom_site_type_symbol
_atom_site_fract_x
_atom_site_fract_y
_atom_site_fract_z
_atom_site_U_iso_or_equiv
_atom_site_adp_type
_atom_site_occupancy
_atom_site_symmetry_multiplicity
_atom_site_calc_flag
_atom_site_refinement_flags
Zr1 Zr -0.13832(5) 0.07918(4) 0.15214(4) 0.06444(19) Uani 1 1 d .
O1 O 0.1136(3) -0.0054(3) 0.0344(2) 0.0648(7) Uani 1 1 d .
O2 O -0.1310(4) 0.1642(3) 0.2927(3) 0.0901(9) Uani 1 1 d .
O3 O -0.4021(4) 0.1880(3) 0.2148(3) 0.0877(9) Uani 1 1 d .
O4 O -0.1809(4) 0.2826(3) 0.0767(3) 0.0867(9) Uani 1 1 d .
O5 O -0.1532(4) -0.0877(3) 0.2164(3) 0.0898(9) Uani 1 1 d .
C2 C -0.5073(6) 0.3192(6) 0.2233(5) 0.0919(15) Uani 1 1 d .
C3 C -0.4639(8) 0.4235(6) 0.1705(6) 0.1126(19) Uani 1 1 d .
H2A H -0.5463 0.5138 0.1845 0.135 Uiso 1 1 calc R
C6 C 0.2536(6) -0.0120(6) 0.0565(5) 0.1009(17) Uani 1 1 d .
H3A H 0.3503 -0.0614 -0.0175 0.121 Uiso 1 1 calc R
C4 C -0.3051(8) 0.4002(5) 0.0984(5) 0.0920(15) Uani 1 1 d .
C62 C 0.2382(8) 0.1351(7) 0.0735(6) 0.156(3) Uani 1 1 d .
H5A H 0.2221 0.1817 0.0079 0.234 Uiso 1 1 calc R
H5B H 0.3354 0.1290 0.0762 0.234 Uiso 1 1 calc R
H5C H 0.1473 0.1872 0.1470 0.234 Uiso 1 1 calc R
C1 C -0.6851(7) 0.3489(7) 0.3001(6) 0.144(3) Uani 1 1 d .
H6A H -0.6885 0.2640 0.3262 0.216 Uiso 1 1 calc R
H6B H -0.7474 0.3834 0.2532 0.216 Uiso 1 1 calc R
H6C H -0.7297 0.4177 0.3684 0.216 Uiso 1 1 calc R
C5 C -0.2722(9) 0.5225(5) 0.0435(6) 0.148(3) Uani 1 1 d .
H7A H -0.1582 0.4892 -0.0038 0.223 Uiso 1 1 calc R
H7B H -0.3082 0.5951 0.1064 0.223 Uiso 1 1 calc R
H7C H -0.3300 0.5590 -0.0063 0.223 Uiso 1 1 calc R
C8 C -0.1507(10) 0.2371(8) 0.3998(6) 0.147(3) Uani 1 1 d .
H8A H -0.0432 0.1985 0.4010 0.177 Uiso 1 1 calc R
C61 C 0.2803(9) -0.1010(8) 0.1543(7) 0.160(3) Uani 1 1 d .
H9A H 0.2899 -0.1914 0.1348 0.239 Uiso 1 1 calc R
H9B H 0.1899 -0.0555 0.2297 0.239 Uiso 1 1 calc R
H9C H 0.3778 -0.1118 0.1595 0.239 Uiso 1 1 calc R
C7 C -0.1857(11) -0.1884(10) 0.2802(10) 0.201(4) Uani 1 1 d .
H10 H -0.1459 -0.2566 0.2104 0.241 Uiso 1 1 calc R
C82 C -0.1960(18) 0.3814(10) 0.3883(9) 0.299(8) Uani 1 1 d .
H11A H -0.2090 0.4300 0.4586 0.449 Uiso 1 1 calc R
H11B H -0.2964 0.4217 0.3791 0.449 Uiso 1 1 calc R
H11C H -0.1130 0.3895 0.3194 0.449 Uiso 1 1 calc R
C72 C -0.0706(14) -0.2749(12) 0.3268(12) 0.318(9) Uani 1 1 d .
H12A H 0.0335 -0.2786 0.2792 0.477 Uiso 1 1 calc R
H12B H -0.0623 -0.3677 0.3245 0.477 Uiso 1 1 calc R
H12C H -0.1062 -0.2361 0.4080 0.477 Uiso 1 1 calc R
C71 C -0.3489(12) -0.1655(12) 0.3254(10) 0.261(6) Uani 1 1 d .
H13A H -0.4020 -0.1040 0.2804 0.392 Uiso 1 1 calc R
H13B H -0.4032 -0.1238 0.4079 0.392 Uiso 1 1 calc R
H13C H -0.3522 -0.2532 0.3186 0.392 Uiso 1 1 calc R
C81 C -0.2505(18) 0.2133(15) 0.5040(8) 0.346(11) Uani 1 1 d .
H14A H -0.2101 0.1145 0.5061 0.519 Uiso 1 1 calc R
H14B H -0.3582 0.2507 0.5073 0.519 Uiso 1 1 calc R
H14C H -0.2528 0.2583 0.5714 0.519 Uiso 1 1 calc R

loop_
_atom_site_aniso_label
_atom_site_aniso_U_11
_atom_site_aniso_U_22
_atom_site_aniso_U_33
_atom_site_aniso_U_23
_atom_site_aniso_U_13
_atom_site_aniso_U_12
Zr1 0.0558(3) 0.0572(3) 0.0738(3) 0.00409(18) -0.0204(2) -0.02470(19)
O1 0.0540(16) 0.0605(15) 0.0809(19) 0.0030(14) -0.0288(14) -0.0249(13)
O2 0.088(2) 0.093(2) 0.083(2) -0.0066(18) -0.0292(18) -0.0379(19)
O3 0.060(2) 0.081(2) 0.097(2) -0.0103(17) -0.0163(17) -0.0224(17)
O4 0.087(2) 0.0556(17) 0.109(2) 0.0099(17) -0.0362(19) -0.0281(18)
O5 0.091(2) 0.0761(19) 0.101(2) 0.0291(18) -0.0294(19) -0.0466(18)
C2 0.060(3) 0.101(4) 0.091(4) -0.025(3) -0.026(3) -0.017(3)
C3 0.093(5) 0.067(3) 0.148(5) -0.003(3) -0.049(4) -0.009(3)
C6 0.059(3) 0.135(5) 0.111(4) -0.015(4) -0.035(3) -0.042(3)
C4 0.103(4) 0.063(3) 0.115(4) 0.006(3) -0.057(4) -0.029(3)
C62 0.142(6) 0.198(7) 0.173(6) -0.022(5) -0.042(5) -0.131(6)
C1 0.071(4) 0.153(6) 0.149(6) -0.042(5) -0.018(4) -0.018(4)
C5 0.177(7) 0.071(3) 0.194(7) 0.037(4) -0.080(6) -0.050(4)
C8 0.164(7) 0.144(6) 0.106(5) -0.035(5) -0.031(5) -0.062(6)
C61 0.118(6) 0.187(7) 0.185(7) 0.029(6) -0.109(5) -0.036(5)
C7 0.163(8) 0.213(9) 0.304(12) 0.173(9) -0.125(8) -0.136(7)
C82 0.52(2) 0.141(8) 0.223(11) -0.033(8) -0.173(13) -0.109(11)
C72 0.237(13) 0.300(14) 0.48(2) 0.306(15) -0.185(14) -0.159(11)
C71 0.177(10) 0.303(13) 0.337(14) 0.167(11) -0.081(9) -0.168(10)
C81 0.47(2) 0.51(2) 0.102(7) -0.059(10) 0.037(10) -0.38(2)

loop_
_atom_type_symbol
_atom_type_description
_atom_type_scat_dispersion_real
_atom_type_scat_dispersion_imag
_atom_type_scat_source
C C 0.0033 0.0016 'International Tables Vol C Tables 4.2.6.8 and 6.1.1.4'
H H 0.0000 0.0000 'International Tables Vol C Tables 4.2.6.8 and 6.1.1.4'
O O 0.0106 0.0060 'International Tables Vol C Tables 4.2.6.8 and 6.1.1.4'
Zr Zr -2.9673 0.5597 'International Tables Vol C Tables 4.2.6.8 and 6.1.1.4'

loop_
_geom_angle_atom_site_label_1
_geom_angle_atom_site_label_2
_geom_angle_atom_site_label_3
_geom_angle
_geom_angle_site_symmetry_1
_geom_angle_site_symmetry_3
O5 Zr1 O2 98.01(17) . .
O5 Zr1 O1 101.46(14) . .
O2 Zr1 O1 98.60(16) . .
O5 Zr1 O3 90.14(15) . .
O2 Zr1 O3 95.64(15) . .
O1 Zr1 O3 160.13(12) . .
O5 Zr1 O4 165.67(13) . .
O2 Zr1 O4 89.35(16) . .
O1 Zr1 O4 89.48(13) . .
O3 Zr1 O4 76.86(13) . .
O5 Zr1 O1 92.89(15) . 2
O2 Zr1 O1 167.54(11) . 2
O1 Zr1 O1 73.19(14) . 2
O3 Zr1 O1 90.33(12) . 2
O4 Zr1 O1 81.35(14) . 2
O5 Zr1 Zr1 98.69(13) . 2
O2 Zr1 Zr1 136.32(14) . 2
O1 Zr1 Zr1 38.44(7) . 2
O3 Zr1 Zr1 124.31(10) . 2
O4 Zr1 Zr1 84.09(13) . 2
O1 Zr1 Zr1 34.75(10) 2 2
C6 O1 Zr1 129.9(3) . .
C6 O1 Zr1 123.2(3) . 2
Zr1 O1 Zr1 106.81(14) . 2
C8 O2 Zr1 171.8(4) . .
C2 O3 Zr1 134.1(3) . .
C4 O4 Zr1 134.1(4) . .
C7 O5 Zr1 169.6(5) . .
O3 C2 C3 124.2(5) . .
O3 C2 C1 113.2(5) . .
C3 C2 C1 122.7(5) . .
C4 C3 C2 124.4(5) . .
O1 C6 C62 110.1(4) . .
O1 C6 C61 111.9(5) . .
C62 C6 C61 116.0(5) . .
O4 C4 C3 123.9(5) . .
O4 C4 C5 116.3(5) . .
C3 C4 C5 119.8(5) . .
C81 C8 C82 114.6(9) . .
C81 C8 O2 113.1(7) . .
C82 C8 O2 109.1(7) . .
O5 C7 C71 115.3(8) . .
O5 C7 C72 116.7(7) . .
C71 C7 C72 124.5(9) . .

loop_
_geom_bond_atom_site_label_1
_geom_bond_atom_site_label_2
_geom_bond_distance
_geom_bond_site_symmetry_2
Zr1 O5 1.962(4) .
Zr1 O2 2.022(4) .
Zr1 O1 2.142(4) .
Zr1 O3 2.187(5) .
Zr1 O4 2.264(4) .
Zr1 O1 2.337(5) 2
Zr1 Zr1 3.598(6) 2
O1 C6 1.500(6) .
O1 Zr1 2.337(5) 2
O2 C8 1.456(7) .
O3 C2 1.324(6) .
O4 C4 1.277(6) .
O5 C7 1.382(7) .
C2 C3 1.410(8) .
C2 C1 1.546(7) .
C3 C4 1.399(8) .
C6 C62 1.527(8) .
C6 C61 1.536(8) .
C4 C5 1.548(7) .
C8 C81 1.378(11) .
C8 C82 1.428(11) .
C7 C71 1.414(11) .
C7 C72 1.439(12) .
